data_7224146
loop_
_publ_author_name
'You, Zhonglu'
'Liu, Mingyang'
'Wang, Cunfang'
'Sheng, Gui-Hua'
'Zhao, Xinlu'
'Qu, Dan'
'Niu, Fang'

_publ_section_title
;
 Inhibition studies of Helicobacter pylori urease with Schiff base
 copper(II) complexes
;
_journal_name_full 'RSC Adv.'
_journal_paper_doi 10.1039/C6RA00500D
_journal_year 2016
_chemical_formula_sum 'C15 H13 Cu N3 O S'
_chemical_formula_weight 346.88
_chemical_name_systematic
; 
 ? 
;
_space_group_IT_number 14
_symmetry_cell_setting monoclinic
_symmetry_space_group_name_Hall '-P 2yn'
_symmetry_space_group_name_H-M 'P 1 21/n 1'
_atom_sites_solution_hydrogens geom
_atom_sites_solution_primary direct
_atom_sites_solution_secondary difmap
_audit_creation_method SHELXL-97
_audit_update_record
;
2015-08-15 deposited with the CCDC.
2016-02-04 downloaded from the CCDC.
;
_cell_angle_alpha 90.00
_cell_angle_beta 91.874(2)
_cell_angle_gamma 90.00
_cell_formula_units_Z 4
_cell_length_a 6.9863(4)
_cell_length_b 15.3790(8)
_cell_length_c 13.3498(8)
_cell_measurement_reflns_used 8867
_cell_measurement_temperature 298(2)
_cell_measurement_theta_max 27.5
_cell_measurement_theta_min 3.0
_cell_volume 1433.57(14)
_computing_structure_refinement 'SHELXL-97 (Sheldrick, 1997)'
_computing_structure_solution 'SHELXS-97 (Sheldrick, 1990)'
_diffrn_ambient_temperature 298(2)
_diffrn_measured_fraction_theta_full 0.989
_diffrn_measured_fraction_theta_max 0.989
_diffrn_radiation_monochromator graphite
_diffrn_radiation_source 'fine-focus sealed tube'
_diffrn_radiation_type MoK\a
_diffrn_radiation_wavelength 0.71073
_diffrn_reflns_av_R_equivalents 0.0317
_diffrn_reflns_av_sigmaI/netI 0.0277
_diffrn_reflns_limit_h_max 9
_diffrn_reflns_limit_h_min -9
_diffrn_reflns_limit_k_max 17
_diffrn_reflns_limit_k_min -20
_diffrn_reflns_limit_l_max 17
_diffrn_reflns_limit_l_min -17
_diffrn_reflns_number 14017
_diffrn_reflns_theta_full 27.56
_diffrn_reflns_theta_max 27.56
_diffrn_reflns_theta_min 3.05
_exptl_absorpt_coefficient_mu 1.670
_exptl_absorpt_correction_T_max 0.7312
_exptl_absorpt_correction_T_min 0.7312
_exptl_absorpt_correction_type multi-scan
_exptl_absorpt_process_details SADABS
_exptl_crystal_colour blue
_exptl_crystal_density_diffrn 1.607
_exptl_crystal_density_method 'not measured'
_exptl_crystal_description block
_exptl_crystal_F_000 708
_exptl_crystal_size_max 0.20
_exptl_crystal_size_mid 0.20
_exptl_crystal_size_min 0.20
_refine_diff_density_max 0.522
_refine_diff_density_min -0.399
_refine_diff_density_rms 0.062
_refine_ls_extinction_method none
_refine_ls_goodness_of_fit_ref 1.100
_refine_ls_hydrogen_treatment mixed
_refine_ls_matrix_type full
_refine_ls_number_parameters 191
_refine_ls_number_reflns 3268
_refine_ls_number_restraints 0
_refine_ls_restrained_S_all 1.100
_refine_ls_R_factor_all 0.0487
_refine_ls_R_factor_gt 0.0352
_refine_ls_shift/su_max 0.001
_refine_ls_shift/su_mean 0.000
_refine_ls_structure_factor_coef Fsqd
_refine_ls_weighting_details 'calc w=1/[\s^2^(Fo^2^)+(0.0330P)^2^+0.9648P] where P=(Fo^2^+2Fc^2^)/3'
_refine_ls_weighting_scheme calc
_refine_ls_wR_factor_gt 0.0797
_refine_ls_wR_factor_ref 0.0860
_reflns_number_gt 2700
_reflns_number_total 3268
_reflns_threshold_expression >2sigma(I)
_cod_data_source_file c6ra00500d2.cif
_cod_data_source_block 3
_cod_original_sg_symbol_H-M P21/n
_cod_database_code 7224146

loop_
_symmetry_equiv_pos_as_xyz
'x, y, z'
'-x+1/2, y+1/2, -z+1/2'
'-x, -y, -z'
'x-1/2, -y-1/2, z-1/2'

loop_
_atom_site_label
_atom_site_type_symbol
_atom_site_fract_x
_atom_site_fract_y
_atom_site_fract_z
_atom_site_U_iso_or_equiv
_atom_site_adp_type
_atom_site_occupancy
_atom_site_symmetry_multiplicity
_atom_site_calc_flag
_atom_site_refinement_flags
Cu1 Cu 0.16246(4) 0.106720(17) 0.92973(2) 0.03313(11) Uani 1 1 d .
N1 N 0.1989(3) -0.01094(12) 0.88472(14) 0.0317(4) Uani 1 1 d .
N2 N 0.0794(3) 0.12552(12) 0.78488(14) 0.0327(4) Uani 1 1 d .
N3 N 0.1205(4) 0.22653(14) 0.96561(18) 0.0576(6) Uani 1 1 d .
O1 O 0.2404(2) 0.08137(10) 1.06453(12) 0.0381(4) Uani 1 1 d .
S1 S -0.00103(17) 0.39680(5) 0.95474(7) 0.0762(3) Uani 1 1 d .
C1 C 0.3030(3) -0.07164(15) 1.04449(17) 0.0345(5) Uani 1 1 d .
C2 C 0.2948(3) 0.00600(15) 1.10086(17) 0.0329(5) Uani 1 1 d .
C3 C 0.3481(3) 0.00017(18) 1.20406(18) 0.0409(6) Uani 1 1 d .
H3 H 0.3431 0.0498 1.2437 0.049 Uiso 1 1 calc R
C4 C 0.4069(3) -0.07679(19) 1.24675(19) 0.0464(6) Uani 1 1 d .
H4 H 0.4403 -0.0778 1.3147 0.056 Uiso 1 1 calc R
C5 C 0.4185(3) -0.15401(18) 1.1915(2) 0.0447(6) Uani 1 1 d .
C6 C 0.3666(3) -0.14980(17) 1.0917(2) 0.0431(6) Uani 1 1 d .
H6 H 0.3732 -0.2001 1.0533 0.052 Uiso 1 1 calc R
C7 C 0.2542(3) -0.07507(15) 0.93982(18) 0.0361(5) Uani 1 1 d .
H7 H 0.2636 -0.1289 0.9087 0.043 Uiso 1 1 calc R
C8 C 0.1531(4) -0.02754(16) 0.77867(17) 0.0391(5) Uani 1 1 d .
H8A H 0.0483 -0.0688 0.7725 0.047 Uiso 1 1 calc R
H8B H 0.2635 -0.0526 0.7472 0.047 Uiso 1 1 calc R
C9 C 0.0976(3) 0.05553(16) 0.72687(17) 0.0374(5) Uani 1 1 d .
C10 C 0.0639(5) 0.0593(2) 0.6243(2) 0.0575(7) Uani 1 1 d .
H10 H 0.0835 0.0106 0.5847 0.069 Uiso 1 1 calc R
C11 C 0.0012(5) 0.1359(2) 0.5815(2) 0.0599(8) Uani 1 1 d .
H11 H -0.0228 0.1394 0.5127 0.072 Uiso 1 1 calc R
C12 C -0.0258(4) 0.20727(19) 0.64112(19) 0.0473(6) Uani 1 1 d .
H12 H -0.0721 0.2592 0.6141 0.057 Uiso 1 1 calc R
C13 C 0.0175(3) 0.19989(16) 0.74182(18) 0.0396(5) Uani 1 1 d .
H13 H 0.0033 0.2486 0.7822 0.048 Uiso 1 1 calc R
C14 C 0.4810(4) -0.2389(2) 1.2395(2) 0.0635(9) Uani 1 1 d .
H14A H 0.3710 -0.2752 1.2484 0.095 Uiso 1 1 calc R
H14B H 0.5424 -0.2274 1.3036 0.095 Uiso 1 1 calc R
H14C H 0.5691 -0.2679 1.1972 0.095 Uiso 1 1 calc R
C15 C 0.0677(4) 0.29695(16) 0.96174(18) 0.0445(6) Uani 1 1 d .

loop_
_atom_site_aniso_label
_atom_site_aniso_U_11
_atom_site_aniso_U_22
_atom_site_aniso_U_33
_atom_site_aniso_U_23
_atom_site_aniso_U_13
_atom_site_aniso_U_12
Cu1 0.03954(18) 0.02811(16) 0.03127(16) -0.00150(11) -0.00612(11) 0.00093(12)
N1 0.0311(9) 0.0318(10) 0.0320(9) -0.0011(8) -0.0001(7) -0.0001(8)
N2 0.0288(9) 0.0374(10) 0.0317(9) 0.0003(8) -0.0026(7) -0.0017(8)
N3 0.0880(18) 0.0344(12) 0.0489(13) -0.0085(10) -0.0210(12) 0.0110(12)
O1 0.0498(10) 0.0339(8) 0.0301(8) -0.0012(7) -0.0057(7) 0.0031(8)
S1 0.1294(9) 0.0389(4) 0.0598(5) -0.0018(3) -0.0058(5) 0.0282(5)
C1 0.0312(11) 0.0351(12) 0.0374(12) 0.0049(10) 0.0021(9) 0.0038(10)
C2 0.0251(10) 0.0379(12) 0.0359(11) 0.0046(9) 0.0015(9) -0.0010(9)
C3 0.0370(12) 0.0500(15) 0.0355(12) 0.0024(10) -0.0032(10) -0.0037(11)
C4 0.0354(13) 0.0657(17) 0.0377(13) 0.0149(12) -0.0031(10) -0.0029(13)
C5 0.0321(12) 0.0521(16) 0.0501(15) 0.0199(12) 0.0047(10) 0.0057(11)
C6 0.0411(13) 0.0387(13) 0.0499(15) 0.0065(11) 0.0070(11) 0.0075(11)
C7 0.0371(12) 0.0309(11) 0.0405(13) -0.0033(10) 0.0032(10) 0.0032(10)
C8 0.0444(13) 0.0382(12) 0.0341(12) -0.0076(10) -0.0046(10) 0.0009(11)
C9 0.0340(12) 0.0435(13) 0.0344(12) -0.0015(10) -0.0021(9) -0.0006(10)
C10 0.079(2) 0.0565(17) 0.0363(14) -0.0084(13) -0.0071(13) 0.0051(16)
C11 0.078(2) 0.0689(19) 0.0321(14) 0.0066(13) -0.0093(13) 0.0012(17)
C12 0.0461(14) 0.0541(16) 0.0411(14) 0.0138(12) -0.0058(11) -0.0005(13)
C13 0.0388(13) 0.0396(13) 0.0401(13) 0.0050(10) -0.0045(10) -0.0004(11)
C14 0.0542(17) 0.065(2) 0.071(2) 0.0342(16) 0.0024(14) 0.0137(15)
C15 0.0655(17) 0.0370(14) 0.0305(12) -0.0043(10) -0.0089(11) 0.0011(12)

loop_
_atom_type_symbol
_atom_type_description
_atom_type_scat_dispersion_real
_atom_type_scat_dispersion_imag
_atom_type_scat_source
C C 0.0033 0.0016 'International Tables Vol C Tables 4.2.6.8 and 6.1.1.4'
H H 0.0000 0.0000 'International Tables Vol C Tables 4.2.6.8 and 6.1.1.4'
N N 0.0061 0.0033 'International Tables Vol C Tables 4.2.6.8 and 6.1.1.4'
O O 0.0106 0.0060 'International Tables Vol C Tables 4.2.6.8 and 6.1.1.4'
S S 0.1246 0.1234 'International Tables Vol C Tables 4.2.6.8 and 6.1.1.4'
Cu Cu 0.3201 1.2651 'International Tables Vol C Tables 4.2.6.8 and 6.1.1.4'

loop_
_geom_angle_atom_site_label_1
_geom_angle_atom_site_label_2
_geom_angle_atom_site_label_3
_geom_angle
O1 Cu1 N1 93.78(7)
O1 Cu1 N3 90.12(8)
N1 Cu1 N3 176.10(9)
O1 Cu1 N2 176.40(7)
N1 Cu1 N2 82.68(8)
N3 Cu1 N2 93.42(9)
C7 N1 C8 118.2(2)
C7 N1 Cu1 125.73(16)
C8 N1 Cu1 116.02(14)
C9 N2 C13 118.3(2)
C9 N2 Cu1 114.19(15)
C13 N2 Cu1 127.49(16)
C15 N3 Cu1 160.7(2)
C2 O1 Cu1 127.07(15)
C2 C1 C6 119.7(2)
C2 C1 C7 122.7(2)
C6 C1 C7 117.6(2)
O1 C2 C1 124.6(2)
O1 C2 C3 118.7(2)
C1 C2 C3 116.7(2)
C4 C3 C2 121.6(2)
C4 C3 H3 119.2
C2 C3 H3 119.2
C3 C4 C5 122.3(2)
C3 C4 H4 118.9
C5 C4 H4 118.9
C6 C5 C4 117.0(2)
C6 C5 C14 121.1(3)
C4 C5 C14 121.9(3)
C5 C6 C1 122.7(3)
C5 C6 H6 118.7
C1 C6 H6 118.7
N1 C7 C1 126.2(2)
N1 C7 H7 116.9
C1 C7 H7 116.9
N1 C8 C9 110.05(19)
N1 C8 H8A 109.7
C9 C8 H8A 109.7
N1 C8 H8B 109.6
C9 C8 H8B 109.7
H8A C8 H8B 108.2
N2 C9 C10 121.6(2)
N2 C9 C8 116.6(2)
C10 C9 C8 121.7(2)
C11 C10 C9 119.3(3)
C11 C10 H10 120.4
C9 C10 H10 120.4
C12 C11 C10 119.5(2)
C12 C11 H11 120.3
C10 C11 H11 120.3
C11 C12 C13 118.1(3)
C11 C12 H12 120.9
C13 C12 H12 120.9
N2 C13 C12 123.1(2)
N2 C13 H13 118.4
C12 C13 H13 118.4
C5 C14 H14A 109.5
C5 C14 H14B 109.5
H14A C14 H14B 109.5
C5 C14 H14C 109.5
H14A C14 H14C 109.5
H14B C14 H14C 109.5
N3 C15 S1 178.4(3)

loop_
_geom_bond_atom_site_label_1
_geom_bond_atom_site_label_2
_geom_bond_distance
Cu1 O1 1.9033(16)
Cu1 N1 1.9262(18)
Cu1 N3 1.929(2)
Cu1 N2 2.0215(18)
N1 C7 1.283(3)
N1 C8 1.464(3)
N2 C9 1.334(3)
N2 C13 1.345(3)
N3 C15 1.145(3)
O1 C2 1.308(3)
S1 C15 1.611(3)
C1 C2 1.414(3)
C1 C6 1.422(3)
C1 C7 1.428(3)
C2 C3 1.418(3)
C3 C4 1.371(4)
C3 H3 0.9300
C4 C5 1.402(4)
C4 H4 0.9300
C5 C6 1.371(4)
C5 C14 1.513(4)
C6 H6 0.9300
C7 H7 0.9300
C8 C9 1.498(3)
C8 H8A 0.9700
C8 H8B 0.9700
C9 C10 1.383(3)
C10 C11 1.375(4)
C10 H10 0.9300
C11 C12 1.372(4)
C11 H11 0.9300
C12 C13 1.373(3)
C12 H12 0.9300
C13 H13 0.9300
C14 H14A 0.9600
C14 H14B 0.9600
C14 H14C 0.9600
